data_4104702
loop_
_publ_author_name
'Liang Yin'
'Motomu Kanai'
'Masakatsu Shibasaki'

_publ_section_title
;
 Nucleophile Generation via Decarboxylation: Asymmetric Construction of
 Contiguous Trisubstituted and Quaternary Stereocenters through a
 Cu(I)-Catalyzed Decarboxylative Mannich-Type Reaction
;
_journal_name_full 'Journal of the American Chemical Society'
_journal_page_first 9610
_journal_page_last 9611
_journal_paper_doi 10.1021/ja9036675
_journal_volume 131
_journal_year 2009
_chemical_absolute_configuration ad
_chemical_formula_moiety 'C30 H27 N2 O P '
_chemical_formula_sum 'C30 H27 N2 O P'
_chemical_formula_weight 462.53
_space_group_IT_number 4
_symmetry_cell_setting monoclinic
_symmetry_Int_Tables_number 4
_symmetry_space_group_name_Hall 'P 2yb'
_symmetry_space_group_name_H-M 'P 1 21 1'
_cell_angle_alpha 90.0000
_cell_angle_beta 109.6941(19)
_cell_angle_gamma 90.0000
_cell_formula_units_Z 2
_cell_length_a 10.6583(4)
_cell_length_b 9.8999(4)
_cell_length_c 12.4412(7)
_cell_measurement_reflns_used 5056
_cell_measurement_temperature 93.1
_cell_measurement_theta_max 68.1
_cell_measurement_theta_min 3.8
_cell_volume 1235.96(10)
_computing_cell_refinement 'PROCESS-AUTO (Rigaku, 1998)'
_computing_data_collection 'PROCESS-AUTO (Rigaku, 1998)'
_computing_data_reduction 'CrystalStructure (Rigaku & RAC 2007)'
_computing_molecular_graphics 'ORTEP (Johnson, 1976)'
_computing_publication_material 'CrystalStructure (Rigaku & RAC 2007)'
_computing_structure_refinement 'SHELXL97 (Sheldrick, 1997)'
_computing_structure_solution 'SHELXS97 (Sheldrick, 1997)'
_diffrn_detector_area_resol_mean 10.00
_diffrn_measured_fraction_theta_full 0.988
_diffrn_measured_fraction_theta_max 0.988
_diffrn_measurement_device_type 'Rigaku RAXIS-RAPID'
_diffrn_measurement_method \w
_diffrn_radiation_type 'Cu K\a'
_diffrn_radiation_wavelength 1.54187
_diffrn_reflns_av_R_equivalents 0.073
_diffrn_reflns_limit_h_max 12
_diffrn_reflns_limit_h_min -12
_diffrn_reflns_limit_k_max 11
_diffrn_reflns_limit_k_min -11
_diffrn_reflns_limit_l_max 14
_diffrn_reflns_limit_l_min -14
_diffrn_reflns_number 12061
_diffrn_reflns_theta_full 68.18
_diffrn_reflns_theta_max 68.18
_exptl_absorpt_coefficient_mu 1.173
_exptl_absorpt_correction_T_max 0.988
_exptl_absorpt_correction_T_min 0.859
_exptl_absorpt_correction_type multi-scan
_exptl_absorpt_process_details
;
    Higashi, T. (1995). Program for Absorption Correction.
    Rigaku Corporation, Tokyo, Japan.
;
_exptl_crystal_colour colorless
_exptl_crystal_density_diffrn 1.243
_exptl_crystal_description needle
_exptl_crystal_F_000 488.00
_exptl_crystal_size_max 0.22
_exptl_crystal_size_mid 0.02
_exptl_crystal_size_min 0.01
_refine_diff_density_max 0.48
_refine_diff_density_min -0.42
_refine_ls_abs_structure_details 'Flack, H. D. (1983), Acta Cryst. A39, 876-881.  1606 Friedel Pairs'
_refine_ls_abs_structure_Flack -0.03(3)
_refine_ls_extinction_method none
_refine_ls_goodness_of_fit_ref 1.089
_refine_ls_hydrogen_treatment constr
_refine_ls_number_parameters 307
_refine_ls_number_reflns 3968
_refine_ls_R_factor_gt 0.0581
_refine_ls_shift/su_max 0.0000
_refine_ls_structure_factor_coef Fsqd
_refine_ls_weighting_details 'w = 1/[\s^2^(Fo^2^)+(0.0541P)^2^+0.1342P] where P=(Fo^2^+2Fc^2^)/3'
_refine_ls_weighting_scheme calc
_refine_ls_wR_factor_ref 0.1390
_reflns_number_gt 3121
_reflns_number_total 3968
_reflns_threshold_expression F^2^>2.0\s(F^2^)
_cod_data_source_file ja9036675_si_001.cif
_cod_data_source_block '_#1'
_cod_original_cell_volume 1235.95(10)
_cod_original_formula_sum 'C30 H27 N2 O P '
_cod_database_code 4104702

loop_
_symmetry_equiv_pos_site_id
_symmetry_equiv_pos_as_xyz
1 +X,+Y,+Z
2 -X,1/2+Y,-Z

loop_
_atom_site_label
_atom_site_type_symbol
_atom_site_fract_x
_atom_site_fract_y
_atom_site_fract_z
_atom_site_U_iso_or_equiv
_atom_site_adp_type
_atom_site_occupancy
_atom_site_symmetry_multiplicity
_atom_site_calc_flag
_atom_site_refinement_flags
P1 P 0.50413(10) 0.69501(10) 0.53107(8) 0.0267(3) Uani 1 1 d .
O1 O 0.5058(3) 0.8409(3) 0.5027(2) 0.0297(6) Uani 1 1 d .
N1 N 0.4479(3) 0.6041(3) 0.4149(3) 0.0237(7) Uani 1 1 d .
H1N H 0.4530 0.5171 0.4242 0.028 Uiso 1 1 d .
N2 N 0.6118(4) 0.6414(4) 0.2283(3) 0.0381(9) Uani 1 1 d .
C1 C 0.3368(4) 0.6552(4) 0.3174(3) 0.0265(9) Uani 1 1 d .
H1 H 0.3419 0.7560 0.3216 0.032 Uiso 1 1 calc R
C2 C 0.3571(4) 0.6135(4) 0.2013(3) 0.0262(9) Uani 1 1 d .
C3 C 0.3207(4) 0.4638(4) 0.1724(3) 0.0308(10) Uani 1 1 d .
H3A H 0.3669 0.4089 0.2408 0.037 Uiso 1 1 calc R
H3B H 0.2237 0.4531 0.1562 0.037 Uiso 1 1 calc R
C4 C 0.3543(5) 0.4076(5) 0.0735(4) 0.0357(10) Uani 1 1 d .
H4 H 0.4410 0.4248 0.0710 0.043 Uiso 1 1 calc R
C5 C 0.2727(5) 0.3365(5) -0.0099(4) 0.0429(11) Uani 1 1 d .
H5A H 0.1852 0.3172 -0.0104 0.052 Uiso 1 1 calc R
H5B H 0.3011 0.3041 -0.0699 0.052 Uiso 1 1 calc R
C6 C 0.1999(4) 0.6165(4) 0.3216(3) 0.0266(9) Uani 1 1 d .
C7 C 0.0971(4) 0.7101(5) 0.2868(3) 0.0329(10) Uani 1 1 d .
H7 H 0.1120 0.7952 0.2578 0.040 Uiso 1 1 calc R
C8 C -0.0262(4) 0.6812(5) 0.2939(3) 0.0379(10) Uani 1 1 d .
H8 H -0.0950 0.7470 0.2710 0.046 Uiso 1 1 calc R
C9 C -0.0512(4) 0.5564(5) 0.3343(3) 0.0364(11) Uani 1 1 d .
H9 H -0.1368 0.5357 0.3379 0.044 Uiso 1 1 calc R
C10 C 0.0517(4) 0.4631(5) 0.3693(4) 0.0334(10) Uani 1 1 d .
H10 H 0.0365 0.3777 0.3975 0.040 Uiso 1 1 calc R
C11 C 0.1753(4) 0.4925(4) 0.3638(3) 0.0308(10) Uani 1 1 d .
H11 H 0.2448 0.4276 0.3890 0.037 Uiso 1 1 calc R
C12 C 0.5012(4) 0.6289(4) 0.2193(3) 0.0285(9) Uani 1 1 d .
C13 C 0.2803(4) 0.7127(5) 0.1063(3) 0.0278(9) Uani 1 1 d .
C14 C 0.1486(4) 0.6915(5) 0.0394(3) 0.0332(9) Uani 1 1 d .
H14 H 0.1052 0.6105 0.0482 0.040 Uiso 1 1 calc R
C15 C 0.0794(5) 0.7868(5) -0.0399(4) 0.0374(11) Uani 1 1 d .
H15 H -0.0111 0.7708 -0.0845 0.045 Uiso 1 1 calc R
C16 C 0.1403(5) 0.9045(5) -0.0548(4) 0.0400(11) Uani 1 1 d .
H16 H 0.0923 0.9689 -0.1100 0.048 Uiso 1 1 calc R
C17 C 0.2714(5) 0.9288(4) 0.0109(4) 0.0376(11) Uani 1 1 d .
H17 H 0.3140 1.0101 0.0015 0.045 Uiso 1 1 calc R
C18 C 0.3409(4) 0.8328(5) 0.0911(3) 0.0332(10) Uani 1 1 d .
H18 H 0.4310 0.8495 0.1361 0.040 Uiso 1 1 calc R
C19 C 0.6685(4) 0.6299(4) 0.6042(3) 0.0261(9) Uani 1 1 d .
C20 C 0.7578(4) 0.6211(4) 0.5451(4) 0.0337(10) Uani 1 1 d .
H20 H 0.7279 0.6393 0.4655 0.040 Uiso 1 1 calc R
C21 C 0.8897(4) 0.5860(4) 0.6003(4) 0.0343(10) Uani 1 1 d .
H21 H 0.9499 0.5803 0.5589 0.041 Uiso 1 1 calc R
C22 C 0.9333(4) 0.5594(4) 0.7164(4) 0.0346(10) Uani 1 1 d .
H22 H 1.0238 0.5363 0.7550 0.041 Uiso 1 1 calc R
C23 C 0.8456(4) 0.5663(5) 0.7760(4) 0.0361(11) Uani 1 1 d .
H23 H 0.8755 0.5467 0.8554 0.043 Uiso 1 1 calc R
C24 C 0.7144(4) 0.6019(4) 0.7207(3) 0.0299(9) Uani 1 1 d .
H24 H 0.6547 0.6073 0.7626 0.036 Uiso 1 1 calc R
C25 C 0.4097(4) 0.6700(4) 0.6251(3) 0.0272(9) Uani 1 1 d .
C26 C 0.3880(4) 0.5405(5) 0.6607(3) 0.0311(10) Uani 1 1 d .
H26 H 0.4148 0.4630 0.6290 0.037 Uiso 1 1 calc R
C27 C 0.3274(4) 0.5263(5) 0.7425(3) 0.0341(10) Uani 1 1 d .
H27 H 0.3134 0.4386 0.7675 0.041 Uiso 1 1 calc R
C28 C 0.2871(4) 0.6389(5) 0.7880(4) 0.0382(11) Uani 1 1 d .
H28 H 0.2475 0.6282 0.8454 0.046 Uiso 1 1 calc R
C29 C 0.3038(4) 0.7660(5) 0.7509(4) 0.0365(10) Uani 1 1 d .
H29 H 0.2743 0.8430 0.7812 0.044 Uiso 1 1 calc R
C30 C 0.3642(4) 0.7808(5) 0.6689(3) 0.0333(10) Uani 1 1 d .
H30 H 0.3746 0.8687 0.6423 0.040 Uiso 1 1 calc R

loop_
_atom_site_aniso_label
_atom_site_aniso_U_11
_atom_site_aniso_U_22
_atom_site_aniso_U_33
_atom_site_aniso_U_23
_atom_site_aniso_U_13
_atom_site_aniso_U_12
P1 0.0314(5) 0.0219(6) 0.0302(5) -0.0011(5) 0.0151(4) -0.0003(5)
O1 0.0384(16) 0.0158(15) 0.0357(14) -0.0070(13) 0.0134(12) -0.0027(13)
N1 0.0279(16) 0.0170(18) 0.0281(16) 0.0034(14) 0.0119(14) 0.0008(13)
N2 0.035(2) 0.042(3) 0.040(2) 0.0041(17) 0.0157(17) 0.0019(17)
C1 0.032(2) 0.017(2) 0.032(2) 0.0009(16) 0.0131(18) -0.0005(16)
C2 0.029(2) 0.023(2) 0.029(2) 0.0037(17) 0.0137(18) 0.0018(17)
C3 0.038(2) 0.025(3) 0.032(2) -0.0032(18) 0.015(2) -0.0016(19)
C4 0.043(3) 0.033(3) 0.035(2) 0.000(2) 0.018(2) 0.000(2)
C5 0.058(3) 0.038(3) 0.039(3) -0.005(2) 0.026(2) 0.000(2)
C6 0.032(2) 0.025(2) 0.0241(19) -0.0029(17) 0.0117(17) 0.0035(18)
C7 0.035(2) 0.032(3) 0.034(2) 0.002(2) 0.0150(18) 0.005(2)
C8 0.036(2) 0.043(3) 0.036(2) -0.002(2) 0.0129(19) 0.010(2)
C9 0.031(2) 0.047(3) 0.033(2) -0.003(2) 0.0138(19) 0.000(2)
C10 0.033(2) 0.033(3) 0.040(2) -0.004(2) 0.020(2) -0.004(2)
C11 0.032(2) 0.029(3) 0.035(2) 0.004(2) 0.0161(19) 0.0024(19)
C12 0.037(2) 0.025(2) 0.027(2) 0.0009(18) 0.0145(19) 0.0007(19)
C13 0.031(2) 0.028(3) 0.0265(19) -0.0012(18) 0.0119(17) 0.0010(19)
C14 0.036(2) 0.032(3) 0.033(2) -0.004(2) 0.0138(18) -0.002(2)
C15 0.039(3) 0.040(3) 0.033(2) -0.001(2) 0.011(2) 0.009(2)
C16 0.057(3) 0.040(3) 0.029(2) 0.004(2) 0.022(2) 0.019(2)
C17 0.054(3) 0.025(3) 0.039(3) 0.002(2) 0.022(2) 0.002(2)
C18 0.039(3) 0.029(3) 0.033(2) 0.003(2) 0.013(2) 0.000(2)
C19 0.031(2) 0.016(2) 0.034(2) -0.0008(17) 0.0148(18) -0.0004(17)
C20 0.039(2) 0.029(3) 0.033(2) -0.005(2) 0.012(2) -0.0036(19)
C21 0.032(2) 0.035(3) 0.040(2) 0.000(2) 0.018(2) 0.0000(19)
C22 0.028(2) 0.033(3) 0.043(3) 0.001(2) 0.013(2) -0.0028(18)
C23 0.032(2) 0.039(3) 0.032(2) 0.005(2) 0.004(2) -0.0006(19)
C24 0.036(2) 0.028(2) 0.031(2) -0.0020(19) 0.0186(19) -0.0037(18)
C25 0.0255(19) 0.025(3) 0.032(2) -0.0056(18) 0.0109(17) 0.0005(17)
C26 0.036(2) 0.030(3) 0.032(2) -0.0045(19) 0.0170(19) -0.0005(19)
C27 0.035(2) 0.032(3) 0.038(2) 0.007(2) 0.015(2) 0.000(2)
C28 0.035(2) 0.050(3) 0.034(2) -0.002(2) 0.019(2) -0.001(2)
C29 0.037(2) 0.036(3) 0.042(3) -0.003(2) 0.021(2) 0.007(2)
C30 0.037(2) 0.028(3) 0.036(2) -0.002(2) 0.014(2) 0.002(2)

loop_
_atom_type_symbol
_atom_type_description
_atom_type_scat_dispersion_real
_atom_type_scat_dispersion_imag
_atom_type_scat_source
C C 0.018 0.009
;
International Tables for Crystallography
(1992, Vol. C, Tables 4.2.6.8 and 6.1.1.4)
;
H H 0.000 0.000
;
International Tables for Crystallography
(1992, Vol. C, Table 6.1.1.4)
;
N N 0.031 0.018
;
International Tables for Crystallography
(1992, Vol. C, Tables 4.2.6.8 and 6.1.1.4)
;
O O 0.049 0.032
;
International Tables for Crystallography
(1992, Vol. C, Tables 4.2.6.8 and 6.1.1.4)
;
P P 0.295 0.434
;
International Tables for Crystallography
(1992, Vol. C, Tables 4.2.6.8 and 6.1.1.4)
;

loop_
_geom_angle_atom_site_label_1
_geom_angle_atom_site_label_2
_geom_angle_atom_site_label_3
_geom_angle
O1 P1 N1 110.77(16)
O1 P1 C19 112.34(17)
N1 P1 C19 104.73(17)
O1 P1 C25 109.95(17)
N1 P1 C25 112.38(17)
C19 P1 C25 106.53(17)
C1 N1 P1 119.6(3)
N1 C1 C6 113.6(3)
N1 C1 C2 110.0(3)
C6 C1 C2 113.0(3)
C12 C2 C13 107.8(3)
C12 C2 C3 107.5(3)
C13 C2 C3 114.0(3)
C12 C2 C1 106.7(3)
C13 C2 C1 109.4(3)
C3 C2 C1 111.1(3)
C4 C3 C2 115.8(3)
C5 C4 C3 124.7(4)
C7 C6 C11 118.4(4)
C7 C6 C1 119.0(4)
C11 C6 C1 122.5(4)
C8 C7 C6 120.8(4)
C7 C8 C9 120.7(4)
C10 C9 C8 118.5(4)
C11 C10 C9 120.9(4)
C10 C11 C6 120.7(4)
N2 C12 C2 177.1(4)
C14 C13 C18 118.0(4)
C14 C13 C2 122.1(4)
C18 C13 C2 119.8(3)
C15 C14 C13 120.9(4)
C16 C15 C14 120.7(4)
C15 C16 C17 119.8(4)
C16 C17 C18 119.4(4)
C13 C18 C17 121.3(4)
C20 C19 C24 118.4(4)
C20 C19 P1 118.6(3)
C24 C19 P1 122.6(3)
C21 C20 C19 121.1(4)
C20 C21 C22 119.5(4)
C23 C22 C21 120.2(4)
C22 C23 C24 120.1(4)
C23 C24 C19 120.7(4)
C30 C25 C26 119.0(4)
C30 C25 P1 119.6(3)
C26 C25 P1 121.3(3)
C27 C26 C25 119.6(4)
C28 C27 C26 120.3(4)
C29 C28 C27 120.5(4)
C28 C29 C30 119.3(4)
C25 C30 C29 121.1(4)

loop_
_geom_bond_atom_site_label_1
_geom_bond_atom_site_label_2
_geom_bond_distance
P1 O1 1.488(3)
P1 N1 1.636(3)
P1 C19 1.799(4)
P1 C25 1.800(4)
N1 C1 1.470(5)
N2 C12 1.152(5)
C1 C6 1.526(5)
C1 C2 1.586(5)
C2 C12 1.484(6)
C2 C13 1.542(5)
C2 C3 1.543(5)
C3 C4 1.500(5)
C4 C5 1.312(6)
C6 C7 1.389(5)
C6 C11 1.395(6)
C7 C8 1.377(5)
C8 C9 1.393(6)
C9 C10 1.387(6)
C10 C11 1.373(5)
C13 C14 1.386(5)
C13 C18 1.395(6)
C14 C15 1.385(6)
C15 C16 1.377(6)
C16 C17 1.382(6)
C17 C18 1.396(6)
C19 C20 1.388(5)
C19 C24 1.393(5)
C20 C21 1.385(6)
C21 C22 1.386(6)
C22 C23 1.376(6)
C23 C24 1.380(5)
C25 C30 1.383(5)
C25 C26 1.401(6)
C26 C27 1.384(5)
C27 C28 1.383(6)
C28 C29 1.372(6)
C29 C30 1.386(6)
